data_1516951
loop_
_publ_author_name
'Radu F. Semeniuc'
'Robert R. Baum'
'Jedidiah J. Veach'
'Kraig A. Wheeler'
'Perry J. Pellechia'

_publ_section_title
;
 Metal complexes of ditopic dithiophosphonate ligands built on a
 naphthalenediimide core
;
_journal_name_full
;
Inorganica Chimica Acta
;
_journal_page_first 228
_journal_page_last 238
_journal_volume 400
_journal_year 2013
_chemical_formula_moiety 'C104 H86 Cu2 N2 O8 P6 S4, 2(C H2 Cl2)'
_chemical_formula_sum 'C106 H90 Cl4 Cu2 N2 O8 P6 S4'
_chemical_formula_weight 2102.74
_space_group_IT_number 2
_symmetry_cell_setting triclinic
_symmetry_space_group_name_Hall '-P 1'
_symmetry_space_group_name_H-M 'P -1'
_atom_sites_solution_hydrogens geom
_atom_sites_solution_primary direct
_atom_sites_solution_secondary difmap
_cell_angle_alpha 85.150(1)
_cell_angle_beta 89.605(1)
_cell_angle_gamma 75.421(1)
_cell_formula_units_Z 1
_cell_length_a 9.2045(1)
_cell_length_b 11.5410(2)
_cell_length_c 23.4034(4)
_cell_measurement_reflns_used 9868
_cell_measurement_temperature 173(2)
_cell_measurement_theta_max 66.996
_cell_measurement_theta_min 3.792
_cell_volume 2397.19(6)
_computing_cell_refinement APEX2
_computing_data_collection 'APEX2 (Bruker, 2010)'
_computing_data_reduction
;
SAINT (Bruker, 2008) and XPREP (Bruker, 2008)
;
_computing_molecular_graphics 'XSEED (Barbour, 2001)'
_computing_publication_material 'XSEED (Barbour, 2001)'
_computing_structure_refinement 'SHELXL-97 (Sheldrick, 2008)'
_computing_structure_solution 'SHELXS-97 (Sheldrick, 2008)'
_diffrn_ambient_temperature 173(2)
_diffrn_detector_area_resol_mean 8.33
_diffrn_measured_fraction_theta_full 0.969
_diffrn_measured_fraction_theta_max 0.969
_diffrn_measurement_device_type 'Bruker APEXII CCD'
_diffrn_measurement_method 'phi and omega scans'
_diffrn_radiation_monochromator graphite
_diffrn_radiation_source 'fine-focus sealed tube'
_diffrn_radiation_type CuK\a
_diffrn_radiation_wavelength 1.54178
_diffrn_reflns_av_R_equivalents 0.0785
_diffrn_reflns_av_sigmaI/netI 0.0525
_diffrn_reflns_limit_h_max 11
_diffrn_reflns_limit_h_min -11
_diffrn_reflns_limit_k_max 12
_diffrn_reflns_limit_k_min -13
_diffrn_reflns_limit_l_max 28
_diffrn_reflns_limit_l_min -27
_diffrn_reflns_number 46089
_diffrn_reflns_theta_full 67.63
_diffrn_reflns_theta_max 67.63
_diffrn_reflns_theta_min 1.89
_exptl_absorpt_coefficient_mu 3.814
_exptl_absorpt_correction_T_max 0.974
_exptl_absorpt_correction_T_min 0.451
_exptl_absorpt_correction_type multi-scan
_exptl_absorpt_process_details 'SADABS (Bruker, 2010)'
_exptl_crystal_colour orange
_exptl_crystal_density_diffrn 1.457
_exptl_crystal_density_method 'not measured'
_exptl_crystal_description 'transparent plate'
_exptl_crystal_F_000 1084
_exptl_crystal_size_max 0.209
_exptl_crystal_size_mid 0.114
_exptl_crystal_size_min 0.007
_refine_diff_density_max 0.529
_refine_diff_density_min -0.606
_refine_diff_density_rms 0.074
_refine_ls_extinction_method none
_refine_ls_goodness_of_fit_ref 1.018
_refine_ls_hydrogen_treatment constr
_refine_ls_matrix_type full
_refine_ls_number_parameters 596
_refine_ls_number_reflns 8375
_refine_ls_number_restraints 0
_refine_ls_restrained_S_all 1.018
_refine_ls_R_factor_all 0.0594
_refine_ls_R_factor_gt 0.0408
_refine_ls_shift/su_max 0.001
_refine_ls_shift/su_mean 0.000
_refine_ls_structure_factor_coef Fsqd
_refine_ls_weighting_details 'calc w=1/[\s^2^(Fo^2^)+(0.0503P)^2^+2.0443P] where P=(Fo^2^+2Fc^2^)/3'
_refine_ls_weighting_scheme calc
_refine_ls_wR_factor_gt 0.0975
_refine_ls_wR_factor_ref 0.1084
_reflns_number_gt 6554
_reflns_number_total 8375
_reflns_threshold_expression >2sigma(I)
_cod_data_source_file ICA-2013-400-228-238-2.cif
_cod_data_source_block 2a-[Cu(PPh3)2]2
_cod_database_code 1516951

loop_
_symmetry_equiv_pos_as_xyz
'x, y, z'
'-x, -y, -z'

loop_
_atom_site_label
_atom_site_type_symbol
_atom_site_fract_x
_atom_site_fract_y
_atom_site_fract_z
_atom_site_U_iso_or_equiv
_atom_site_adp_type
_atom_site_occupancy
_atom_site_symmetry_multiplicity
_atom_site_calc_flag
_atom_site_refinement_flags
Cu1 Cu 0.01745(5) 0.81093(4) 0.294382(18) 0.01873(12) Uani 1 1 d .
Cl1 Cl 0.32008(11) 0.19499(9) 0.17802(4) 0.0442(2) Uani 1 1 d .
Cl2 Cl 0.15977(12) 0.15583(8) 0.07839(4) 0.0435(2) Uani 1 1 d .
S1 S 0.25447(8) 0.83414(7) 0.26042(3) 0.02095(17) Uani 1 1 d .
S2 S 0.02714(9) 0.67745(7) 0.21236(3) 0.02293(17) Uani 1 1 d .
P1 P 0.03117(8) 0.67577(6) 0.37160(3) 0.01646(16) Uani 1 1 d .
P2 P -0.16884(8) 0.98220(7) 0.27892(3) 0.01635(16) Uani 1 1 d .
P5 P 0.20183(9) 0.74649(7) 0.19684(3) 0.01961(17) Uani 1 1 d .
O1 O 0.0425(2) 0.6571(2) 0.02193(10) 0.0283(5) Uani 1 1 d .
O2 O 0.4030(2) 0.85799(18) 0.04049(9) 0.0233(5) Uani 1 1 d .
O3 O 0.1720(3) 0.8410(2) 0.14062(9) 0.0264(5) Uani 1 1 d .
O4 O 0.7567(3) 0.3922(2) 0.13217(11) 0.0345(6) Uani 1 1 d .
N1 N 0.2229(3) 0.7577(2) 0.02971(10) 0.0193(5) Uani 1 1 d .
C1 C 0.1754(3) 0.6544(3) 0.02053(13) 0.0220(7) Uani 1 1 d .
C2 C 0.2926(3) 0.5463(3) 0.00924(12) 0.0196(6) Uani 1 1 d .
C3 C 0.4444(3) 0.5510(3) 0.00625(12) 0.0179(6) Uani 1 1 d .
C4 C 0.4865(3) 0.6582(3) 0.01570(12) 0.0187(6) Uani 1 1 d .
C5 C 0.3721(3) 0.7654(3) 0.03008(12) 0.0197(6) Uani 1 1 d .
C6 C 0.6349(3) 0.6614(3) 0.01156(13) 0.0220(7) Uani 1 1 d .
H6 H 0.6626 0.7335 0.0174 0.026 Uiso 1 1 calc R
C7 C 0.2548(3) 0.4404(3) 0.00116(13) 0.0232(7) Uani 1 1 d .
H7 H 0.1531 0.4367 0.0043 0.028 Uiso 1 1 calc R
C8 C 0.1051(3) 0.8655(3) 0.04121(13) 0.0226(7) Uani 1 1 d .
H8A H 0.0208 0.8757 0.0137 0.027 Uiso 1 1 calc R
H8B H 0.1461 0.9370 0.0351 0.027 Uiso 1 1 calc R
C9 C 0.0473(3) 0.8582(3) 0.10132(13) 0.0239(7) Uani 1 1 d .
H9A H -0.0289 0.9331 0.1079 0.029 Uiso 1 1 calc R
H9B H -0.0002 0.7901 0.1073 0.029 Uiso 1 1 calc R
C10 C 0.3690(4) 0.6352(3) 0.17940(13) 0.0234(7) Uani 1 1 d .
C11 C 0.5071(4) 0.6613(3) 0.18411(15) 0.0291(7) Uani 1 1 d .
H11 H 0.5110 0.7356 0.1979 0.035 Uiso 1 1 calc R
C12 C 0.6400(4) 0.5828(3) 0.16932(15) 0.0292(7) Uani 1 1 d .
H12 H 0.7333 0.6028 0.1730 0.035 Uiso 1 1 calc R
C13 C 0.6339(4) 0.4748(3) 0.14910(13) 0.0260(7) Uani 1 1 d .
C14 C 0.4974(4) 0.4445(3) 0.14549(14) 0.0266(7) Uani 1 1 d .
H14 H 0.4946 0.3689 0.1330 0.032 Uiso 1 1 calc R
C15 C 0.3655(4) 0.5242(3) 0.16011(13) 0.0246(7) Uani 1 1 d .
H15 H 0.2725 0.5035 0.1570 0.030 Uiso 1 1 calc R
C16 C 0.8991(4) 0.4221(4) 0.13472(17) 0.0402(9) Uani 1 1 d .
H16A H 0.8948 0.4963 0.1103 0.060 Uiso 1 1 calc R
H16B H 0.9781 0.3566 0.1212 0.060 Uiso 1 1 calc R
H16C H 0.9215 0.4339 0.1744 0.060 Uiso 1 1 calc R
C17 C 0.2487(3) 0.4910(3) 0.32702(14) 0.0242(7) Uani 1 1 d .
H17 H 0.2174 0.5335 0.2908 0.029 Uiso 1 1 calc R
C18 C 0.3596(3) 0.3841(3) 0.32957(15) 0.0275(7) Uani 1 1 d .
H18 H 0.4023 0.3534 0.2951 0.033 Uiso 1 1 calc R
C19 C 0.4089(4) 0.3216(3) 0.38199(16) 0.0312(8) Uani 1 1 d .
H19 H 0.4850 0.2485 0.3835 0.037 Uiso 1 1 calc R
C20 C 0.3466(4) 0.3663(3) 0.43176(16) 0.0313(8) Uani 1 1 d .
H20 H 0.3806 0.3242 0.4678 0.038 Uiso 1 1 calc R
C21 C 0.2334(3) 0.4734(3) 0.42951(14) 0.0249(7) Uani 1 1 d .
H21 H 0.1909 0.5034 0.4641 0.030 Uiso 1 1 calc R
C22 C 0.1823(3) 0.5368(3) 0.37690(13) 0.0181(6) Uani 1 1 d .
C23 C 0.0490(3) 0.7350(3) 0.44087(12) 0.0204(6) Uani 1 1 d .
C24 C 0.1755(4) 0.7758(3) 0.45059(15) 0.0302(8) Uani 1 1 d .
H24 H 0.2495 0.7724 0.4218 0.036 Uiso 1 1 calc R
C25 C 0.1941(4) 0.8216(3) 0.50231(15) 0.0381(9) Uani 1 1 d .
H25 H 0.2816 0.8483 0.5089 0.046 Uiso 1 1 calc R
C26 C 0.0866(5) 0.8287(3) 0.54435(15) 0.0378(9) Uani 1 1 d .
H26 H 0.1009 0.8594 0.5797 0.045 Uiso 1 1 calc R
C27 C -0.0424(4) 0.7909(3) 0.53472(14) 0.0303(8) Uani 1 1 d .
H27 H -0.1179 0.7976 0.5630 0.036 Uiso 1 1 calc R
C28 C -0.0600(4) 0.7432(3) 0.48308(13) 0.0221(7) Uani 1 1 d .
H28 H -0.1472 0.7159 0.4766 0.027 Uiso 1 1 calc R
C29 C -0.1394(3) 0.6223(3) 0.37796(13) 0.0180(6) Uani 1 1 d .
C30 C -0.1541(4) 0.5267(3) 0.41640(13) 0.0243(7) Uani 1 1 d .
H30 H -0.0698 0.4812 0.4386 0.029 Uiso 1 1 calc R
C31 C -0.2908(4) 0.4981(3) 0.42230(14) 0.0283(7) Uani 1 1 d .
H31 H -0.3002 0.4331 0.4486 0.034 Uiso 1 1 calc R
C32 C -0.4147(4) 0.5641(3) 0.38986(15) 0.0287(7) Uani 1 1 d .
H32 H -0.5094 0.5461 0.3950 0.034 Uiso 1 1 calc R
C33 C -0.4000(4) 0.6549(3) 0.35044(15) 0.0278(7) Uani 1 1 d .
H33 H -0.4838 0.6986 0.3274 0.033 Uiso 1 1 calc R
C34 C -0.2635(3) 0.6830(3) 0.34417(13) 0.0223(7) Uani 1 1 d .
H34 H -0.2539 0.7452 0.3162 0.027 Uiso 1 1 calc R
C35 C -0.3269(3) 0.9886(2) 0.32740(12) 0.0176(6) Uani 1 1 d .
C36 C -0.2917(4) 0.9665(3) 0.38582(13) 0.0219(6) Uani 1 1 d .
H36 H -0.1902 0.9517 0.3983 0.026 Uiso 1 1 calc R
C37 C -0.4033(4) 0.9659(3) 0.42586(13) 0.0246(7) Uani 1 1 d .
H37 H -0.3786 0.9526 0.4656 0.030 Uiso 1 1 calc R
C38 C -0.5512(4) 0.9848(3) 0.40773(14) 0.0266(7) Uani 1 1 d .
H38 H -0.6277 0.9833 0.4350 0.032 Uiso 1 1 calc R
C39 C -0.5865(4) 1.0055(3) 0.35060(15) 0.0284(7) Uani 1 1 d .
H39 H -0.6881 1.0188 0.3384 0.034 Uiso 1 1 calc R
C40 C -0.4755(3) 1.0075(3) 0.30976(14) 0.0234(7) Uani 1 1 d .
H40 H -0.5015 1.0217 0.2701 0.028 Uiso 1 1 calc R
C41 C -0.2498(3) 1.0028(3) 0.20649(12) 0.0182(6) Uani 1 1 d .
C42 C -0.3037(3) 0.9098(3) 0.18707(13) 0.0222(7) Uani 1 1 d .
H42 H -0.3023 0.8403 0.2122 0.027 Uiso 1 1 calc R
C43 C -0.3590(4) 0.9180(3) 0.13155(14) 0.0267(7) Uani 1 1 d .
H43 H -0.3972 0.8550 0.1191 0.032 Uiso 1 1 calc R
C44 C -0.3589(4) 1.0172(3) 0.09424(13) 0.0270(7) Uani 1 1 d .
H44 H -0.3961 1.0223 0.0561 0.032 Uiso 1 1 calc R
C45 C -0.3041(4) 1.1097(3) 0.11274(13) 0.0258(7) Uani 1 1 d .
H45 H -0.3038 1.1781 0.0872 0.031 Uiso 1 1 calc R
C46 C -0.2497(3) 1.1022(3) 0.16845(13) 0.0216(6) Uani 1 1 d .
H46 H -0.2121 1.1656 0.1807 0.026 Uiso 1 1 calc R
C47 C -0.1283(3) 1.1273(3) 0.28721(12) 0.0202(6) Uani 1 1 d .
C48 C -0.2439(4) 1.2308(3) 0.29076(14) 0.0239(7) Uani 1 1 d .
H48 H -0.3454 1.2260 0.2902 0.029 Uiso 1 1 calc R
C49 C -0.2118(4) 1.3404(3) 0.29511(14) 0.0296(8) Uani 1 1 d .
H49 H -0.2910 1.4109 0.2968 0.035 Uiso 1 1 calc R
C50 C -0.0641(4) 1.3471(3) 0.29702(15) 0.0335(8) Uani 1 1 d .
H50 H -0.0420 1.4221 0.3008 0.040 Uiso 1 1 calc R
C51 C 0.0501(4) 1.2462(3) 0.29353(17) 0.0360(9) Uani 1 1 d .
H51 H 0.1514 1.2514 0.2946 0.043 Uiso 1 1 calc R
C52 C 0.0183(4) 1.1360(3) 0.28839(15) 0.0289(7) Uani 1 1 d .
H52 H 0.0981 1.0662 0.2857 0.035 Uiso 1 1 calc R
C53 C 0.2475(5) 0.0902(3) 0.14386(18) 0.0413(9) Uani 1 1 d .
H53A H 0.3301 0.0194 0.1369 0.050 Uiso 1 1 calc R
H53B H 0.1740 0.0626 0.1691 0.050 Uiso 1 1 calc R

loop_
_atom_site_aniso_label
_atom_site_aniso_U_11
_atom_site_aniso_U_22
_atom_site_aniso_U_33
_atom_site_aniso_U_23
_atom_site_aniso_U_13
_atom_site_aniso_U_12
Cu1 0.0168(2) 0.0198(2) 0.0177(2) 0.00260(17) 0.00297(17) -0.00231(18)
Cl1 0.0427(5) 0.0487(6) 0.0448(5) 0.0014(4) -0.0099(4) -0.0196(5)
Cl2 0.0595(6) 0.0318(5) 0.0387(5) -0.0028(4) -0.0084(4) -0.0103(4)
S1 0.0177(4) 0.0246(4) 0.0212(4) -0.0045(3) 0.0025(3) -0.0057(3)
S2 0.0213(4) 0.0255(4) 0.0234(4) -0.0018(3) 0.0017(3) -0.0085(3)
P1 0.0149(4) 0.0174(4) 0.0161(4) 0.0016(3) 0.0015(3) -0.0033(3)
P2 0.0153(4) 0.0171(4) 0.0156(4) 0.0007(3) 0.0009(3) -0.0029(3)
P5 0.0200(4) 0.0203(4) 0.0189(4) -0.0011(3) 0.0023(3) -0.0059(3)
O1 0.0194(12) 0.0270(13) 0.0399(14) -0.0084(10) 0.0003(10) -0.0066(10)
O2 0.0257(12) 0.0197(11) 0.0256(12) -0.0029(9) 0.0020(9) -0.0074(10)
O3 0.0311(12) 0.0304(13) 0.0197(11) 0.0020(9) -0.0032(9) -0.0132(10)
O4 0.0315(13) 0.0301(14) 0.0365(14) -0.0022(10) 0.0088(11) 0.0016(11)
N1 0.0200(13) 0.0196(13) 0.0180(13) -0.0012(10) 0.0026(10) -0.0047(11)
C1 0.0207(16) 0.0291(17) 0.0171(15) 0.0001(12) -0.0001(12) -0.0089(14)
C2 0.0201(15) 0.0233(16) 0.0159(15) -0.0019(12) 0.0023(12) -0.0063(13)
C3 0.0205(15) 0.0198(15) 0.0138(14) 0.0002(11) 0.0000(11) -0.0061(12)
C4 0.0214(15) 0.0210(16) 0.0139(14) 0.0003(11) 0.0015(12) -0.0063(13)
C5 0.0251(16) 0.0222(16) 0.0128(14) 0.0009(11) 0.0002(12) -0.0085(14)
C6 0.0240(16) 0.0220(16) 0.0229(16) -0.0025(12) 0.0013(13) -0.0109(14)
C7 0.0174(15) 0.0303(18) 0.0251(17) -0.0021(13) 0.0022(13) -0.0120(14)
C8 0.0213(16) 0.0199(16) 0.0238(16) -0.0001(12) -0.0038(13) -0.0007(13)
C9 0.0190(16) 0.0256(17) 0.0240(17) -0.0009(13) -0.0006(13) -0.0002(13)
C10 0.0245(16) 0.0234(17) 0.0219(16) 0.0000(12) 0.0043(13) -0.0060(14)
C11 0.0237(17) 0.0250(18) 0.040(2) -0.0084(14) 0.0096(15) -0.0071(14)
C12 0.0220(17) 0.0300(19) 0.0347(19) -0.0041(14) 0.0060(14) -0.0043(15)
C13 0.0261(17) 0.0259(18) 0.0202(16) 0.0038(13) 0.0036(13) 0.0022(14)
C14 0.0338(19) 0.0169(16) 0.0281(18) -0.0017(13) 0.0056(14) -0.0049(14)
C15 0.0266(17) 0.0239(17) 0.0241(16) -0.0018(13) 0.0036(13) -0.0080(14)
C16 0.0253(19) 0.045(2) 0.043(2) -0.0052(17) 0.0051(16) 0.0051(17)
C17 0.0191(16) 0.0244(17) 0.0268(17) -0.0018(13) -0.0024(13) -0.0012(14)
C18 0.0192(16) 0.0264(18) 0.0360(19) -0.0085(14) 0.0024(14) -0.0026(14)
C19 0.0197(16) 0.0191(17) 0.052(2) 0.0038(15) 0.0012(15) -0.0016(14)
C20 0.0210(17) 0.0305(19) 0.037(2) 0.0142(15) 0.0008(15) -0.0023(15)
C21 0.0163(15) 0.0285(18) 0.0274(17) 0.0062(13) 0.0053(13) -0.0041(14)
C22 0.0127(14) 0.0156(15) 0.0253(16) 0.0029(12) 0.0030(12) -0.0041(12)
C23 0.0273(17) 0.0175(15) 0.0151(15) 0.0016(11) -0.0009(12) -0.0042(13)
C24 0.0337(19) 0.0342(19) 0.0255(18) 0.0029(14) 0.0029(14) -0.0158(16)
C25 0.048(2) 0.048(2) 0.0294(19) 0.0002(16) -0.0046(17) -0.0317(19)
C26 0.063(3) 0.035(2) 0.0213(18) -0.0005(14) -0.0038(17) -0.0227(19)
C27 0.041(2) 0.0266(18) 0.0210(17) -0.0010(13) 0.0051(15) -0.0045(16)
C28 0.0224(16) 0.0206(16) 0.0216(16) 0.0016(12) 0.0013(13) -0.0031(13)
C29 0.0172(15) 0.0178(15) 0.0185(15) -0.0045(11) 0.0035(12) -0.0023(12)
C30 0.0210(16) 0.0297(18) 0.0218(16) 0.0030(13) -0.0039(13) -0.0073(14)
C31 0.0287(18) 0.0318(19) 0.0265(17) 0.0046(14) 0.0009(14) -0.0142(15)
C32 0.0193(16) 0.0335(19) 0.0361(19) -0.0068(15) 0.0023(14) -0.0106(15)
C33 0.0199(16) 0.0206(17) 0.040(2) -0.0028(14) -0.0074(14) 0.0007(14)
C34 0.0217(16) 0.0183(16) 0.0256(17) 0.0011(12) -0.0013(13) -0.0039(13)
C35 0.0198(15) 0.0120(14) 0.0190(15) -0.0001(11) 0.0039(12) -0.0006(12)
C36 0.0223(16) 0.0216(16) 0.0216(16) -0.0018(12) -0.0002(13) -0.0050(13)
C37 0.0314(18) 0.0278(17) 0.0150(15) -0.0003(12) 0.0053(13) -0.0088(15)
C38 0.0299(18) 0.0239(17) 0.0270(17) -0.0057(13) 0.0141(14) -0.0082(14)
C39 0.0183(16) 0.0332(19) 0.0343(19) -0.0049(14) 0.0042(14) -0.0073(14)
C40 0.0211(16) 0.0273(17) 0.0202(16) -0.0003(12) 0.0005(13) -0.0038(14)
C41 0.0133(14) 0.0215(16) 0.0176(15) -0.0001(12) 0.0030(11) -0.0010(12)
C42 0.0216(16) 0.0220(16) 0.0226(16) 0.0020(12) 0.0013(13) -0.0058(13)
C43 0.0253(17) 0.0286(18) 0.0268(17) -0.0034(13) -0.0016(14) -0.0076(15)
C44 0.0298(18) 0.0324(19) 0.0160(16) -0.0006(13) -0.0037(13) -0.0033(15)
C45 0.0317(18) 0.0240(17) 0.0180(16) 0.0021(12) 0.0026(13) -0.0014(14)
C46 0.0215(16) 0.0221(16) 0.0202(16) -0.0010(12) 0.0038(12) -0.0038(13)
C47 0.0248(16) 0.0220(16) 0.0139(14) 0.0000(11) -0.0004(12) -0.0063(13)
C48 0.0213(16) 0.0219(17) 0.0267(17) -0.0032(13) 0.0071(13) -0.0020(14)
C49 0.0361(19) 0.0215(17) 0.0295(18) -0.0053(13) 0.0072(15) -0.0035(15)
C50 0.048(2) 0.0249(19) 0.0329(19) -0.0098(14) 0.0069(16) -0.0162(17)
C51 0.0269(19) 0.035(2) 0.051(2) -0.0116(17) 0.0033(17) -0.0156(17)
C52 0.0228(17) 0.0268(18) 0.037(2) -0.0080(14) 0.0008(14) -0.0034(15)
C53 0.042(2) 0.033(2) 0.048(2) 0.0073(17) -0.0082(18) -0.0106(18)

loop_
_atom_type_symbol
_atom_type_description
_atom_type_scat_dispersion_real
_atom_type_scat_dispersion_imag
_atom_type_scat_source
C C 0.0181 0.0091 'International Tables Vol C Tables 4.2.6.8 and 6.1.1.4'
H H 0.0000 0.0000 'International Tables Vol C Tables 4.2.6.8 and 6.1.1.4'
N N 0.0311 0.0180 'International Tables Vol C Tables 4.2.6.8 and 6.1.1.4'
O O 0.0492 0.0322 'International Tables Vol C Tables 4.2.6.8 and 6.1.1.4'
P P 0.2955 0.4335 'International Tables Vol C Tables 4.2.6.8 and 6.1.1.4'
S S 0.3331 0.5567 'International Tables Vol C Tables 4.2.6.8 and 6.1.1.4'
Cu Cu -1.9646 0.5888 'International Tables Vol C Tables 4.2.6.8 and 6.1.1.4'
Cl Cl 0.3639 0.7018 'International Tables Vol C Tables 4.2.6.8 and 6.1.1.4'

loop_
_geom_angle_atom_site_label_1
_geom_angle_atom_site_label_2
_geom_angle_atom_site_label_3
_geom_angle
_geom_angle_site_symmetry_1
_geom_angle_site_symmetry_3
P1 Cu1 P2 124.12(3) . .
P1 Cu1 S1 114.62(3) . .
P2 Cu1 S1 112.68(3) . .
P1 Cu1 S2 101.19(3) . .
P2 Cu1 S2 110.69(3) . .
S1 Cu1 S2 85.30(3) . .
P1 Cu1 P5 119.79(3) . .
P2 Cu1 P5 114.70(3) . .
S1 Cu1 P5 43.41(2) . .
S2 Cu1 P5 42.45(2) . .
P5 S1 Cu1 81.32(3) . .
P5 S2 Cu1 77.49(3) . .
C29 P1 C22 103.53(13) . .
C29 P1 C23 104.29(14) . .
C22 P1 C23 101.83(14) . .
C29 P1 Cu1 111.18(10) . .
C22 P1 Cu1 119.69(10) . .
C23 P1 Cu1 114.63(10) . .
C41 P2 C35 105.59(13) . .
C41 P2 C47 102.78(13) . .
C35 P2 C47 101.05(13) . .
C41 P2 Cu1 112.94(10) . .
C35 P2 Cu1 113.44(9) . .
C47 P2 Cu1 119.40(10) . .
O3 P5 C10 103.54(13) . .
O3 P5 S2 111.11(9) . .
C10 P5 S2 112.80(11) . .
O3 P5 S1 106.35(9) . .
C10 P5 S1 107.89(11) . .
S2 P5 S1 114.39(5) . .
O3 P5 Cu1 117.00(9) . .
C10 P5 Cu1 138.81(10) . .
S2 P5 Cu1 60.06(3) . .
S1 P5 Cu1 55.28(3) . .
C9 O3 P5 124.56(19) . .
C13 O4 C16 117.1(3) . .
C5 N1 C1 125.4(3) . .
C5 N1 C8 117.9(2) . .
C1 N1 C8 116.7(2) . .
O1 C1 N1 120.0(3) . .
O1 C1 C2 123.1(3) . .
N1 C1 C2 116.9(3) . .
C7 C2 C3 119.8(3) . .
C7 C2 C1 120.3(3) . .
C3 C2 C1 119.9(3) . .
C3 C3 C2 119.8(3) 2_665 .
C3 C3 C4 119.3(3) 2_665 .
C2 C3 C4 120.9(3) . .
C6 C4 C3 119.9(3) . .
C6 C4 C5 120.0(3) . .
C3 C4 C5 120.1(3) . .
O2 C5 N1 120.7(3) . .
O2 C5 C4 122.6(3) . .
N1 C5 C4 116.6(2) . .
C4 C6 C7 120.7(3) . 2_665
C4 C6 H6 119.7 . .
C7 C6 H6 119.7 2_665 .
C2 C7 C6 120.5(3) . 2_665
C2 C7 H7 119.7 . .
C6 C7 H7 119.7 2_665 .
N1 C8 C9 112.3(2) . .
N1 C8 H8A 109.1 . .
C9 C8 H8A 109.1 . .
N1 C8 H8B 109.1 . .
C9 C8 H8B 109.1 . .
H8A C8 H8B 107.9 . .
O3 C9 C8 108.3(2) . .
O3 C9 H9A 110.0 . .
C8 C9 H9A 110.0 . .
O3 C9 H9B 110.0 . .
C8 C9 H9B 110.0 . .
H9A C9 H9B 108.4 . .
C11 C10 C15 118.2(3) . .
C11 C10 P5 118.7(2) . .
C15 C10 P5 123.1(2) . .
C10 C11 C12 122.3(3) . .
C10 C11 H11 118.9 . .
C12 C11 H11 118.9 . .
C13 C12 C11 118.7(3) . .
C13 C12 H12 120.6 . .
C11 C12 H12 120.6 . .
O4 C13 C12 123.7(3) . .
O4 C13 C14 115.9(3) . .
C12 C13 C14 120.3(3) . .
C15 C14 C13 120.3(3) . .
C15 C14 H14 119.9 . .
C13 C14 H14 119.9 . .
C14 C15 C10 120.2(3) . .
C14 C15 H15 119.9 . .
C10 C15 H15 119.9 . .
O4 C16 H16A 109.5 . .
O4 C16 H16B 109.5 . .
H16A C16 H16B 109.5 . .
O4 C16 H16C 109.5 . .
H16A C16 H16C 109.5 . .
H16B C16 H16C 109.5 . .
C18 C17 C22 120.8(3) . .
C18 C17 H17 119.6 . .
C22 C17 H17 119.6 . .
C19 C18 C17 120.5(3) . .
C19 C18 H18 119.7 . .
C17 C18 H18 119.7 . .
C20 C19 C18 119.6(3) . .
C20 C19 H19 120.2 . .
C18 C19 H19 120.2 . .
C19 C20 C21 120.3(3) . .
C19 C20 H20 119.9 . .
C21 C20 H20 119.9 . .
C22 C21 C20 120.7(3) . .
C22 C21 H21 119.7 . .
C20 C21 H21 119.7 . .
C17 C22 C21 118.1(3) . .
C17 C22 P1 119.6(2) . .
C21 C22 P1 122.3(2) . .
C24 C23 C28 119.2(3) . .
C24 C23 P1 117.9(2) . .
C28 C23 P1 122.9(2) . .
C23 C24 C25 120.1(3) . .
C23 C24 H24 120.0 . .
C25 C24 H24 120.0 . .
C26 C25 C24 120.7(3) . .
C26 C25 H25 119.6 . .
C24 C25 H25 119.6 . .
C25 C26 C27 119.9(3) . .
C25 C26 H26 120.1 . .
C27 C26 H26 120.1 . .
C26 C27 C28 119.4(3) . .
C26 C27 H27 120.3 . .
C28 C27 H27 120.3 . .
C23 C28 C27 120.7(3) . .
C23 C28 H28 119.6 . .
C27 C28 H28 119.6 . .
C34 C29 C30 118.1(3) . .
C34 C29 P1 118.2(2) . .
C30 C29 P1 123.6(2) . .
C31 C30 C29 120.3(3) . .
C31 C30 H30 119.8 . .
C29 C30 H30 119.8 . .
C30 C31 C32 120.2(3) . .
C30 C31 H31 119.9 . .
C32 C31 H31 119.9 . .
C33 C32 C31 119.9(3) . .
C33 C32 H32 120.0 . .
C31 C32 H32 120.0 . .
C32 C33 C34 119.9(3) . .
C32 C33 H33 120.0 . .
C34 C33 H33 120.0 . .
C33 C34 C29 121.4(3) . .
C33 C34 H34 119.3 . .
C29 C34 H34 119.3 . .
C40 C35 C36 118.9(3) . .
C40 C35 P2 124.6(2) . .
C36 C35 P2 116.4(2) . .
C37 C36 C35 120.7(3) . .
C37 C36 H36 119.7 . .
C35 C36 H36 119.7 . .
C38 C37 C36 119.9(3) . .
C38 C37 H37 120.1 . .
C36 C37 H37 120.1 . .
C39 C38 C37 119.9(3) . .
C39 C38 H38 120.1 . .
C37 C38 H38 120.1 . .
C38 C39 C40 121.0(3) . .
C38 C39 H39 119.5 . .
C40 C39 H39 119.5 . .
C35 C40 C39 119.7(3) . .
C35 C40 H40 120.2 . .
C39 C40 H40 120.2 . .
C46 C41 C42 118.6(3) . .
C46 C41 P2 123.1(2) . .
C42 C41 P2 118.2(2) . .
C43 C42 C41 120.6(3) . .
C43 C42 H42 119.7 . .
C41 C42 H42 119.7 . .
C44 C43 C42 120.3(3) . .
C44 C43 H43 119.8 . .
C42 C43 H43 119.8 . .
C43 C44 C45 119.7(3) . .
C43 C44 H44 120.2 . .
C45 C44 H44 120.2 . .
C46 C45 C44 120.1(3) . .
C46 C45 H45 119.9 . .
C44 C45 H45 119.9 . .
C45 C46 C41 120.7(3) . .
C45 C46 H46 119.7 . .
C41 C46 H46 119.7 . .
C52 C47 C48 118.9(3) . .
C52 C47 P2 120.0(2) . .
C48 C47 P2 121.0(2) . .
C49 C48 C47 120.4(3) . .
C49 C48 H48 119.8 . .
C47 C48 H48 119.8 . .
C48 C49 C50 119.8(3) . .
C48 C49 H49 120.1 . .
C50 C49 H49 120.1 . .
C51 C50 C49 120.3(3) . .
C51 C50 H50 119.8 . .
C49 C50 H50 119.8 . .
C50 C51 C52 120.1(3) . .
C50 C51 H51 120.0 . .
C52 C51 H51 120.0 . .
C47 C52 C51 120.5(3) . .
C47 C52 H52 119.8 . .
C51 C52 H52 119.8 . .
Cl2 C53 Cl1 110.4(2) . .
Cl2 C53 H53A 109.6 . .
Cl1 C53 H53A 109.6 . .
Cl2 C53 H53B 109.6 . .
Cl1 C53 H53B 109.6 . .
H53A C53 H53B 108.1 . .

loop_
_geom_bond_atom_site_label_1
_geom_bond_atom_site_label_2
_geom_bond_distance
_geom_bond_site_symmetry_2
Cu1 P1 2.2676(8) .
Cu1 P2 2.2714(8) .
Cu1 S1 2.3870(8) .
Cu1 S2 2.5484(9) .
Cu1 P5 2.8710(9) .
Cl1 C53 1.768(4) .
Cl2 C53 1.757(4) .
S1 P5 1.9957(10) .
S2 P5 1.9850(11) .
P1 C29 1.827(3) .
P1 C22 1.835(3) .
P1 C23 1.836(3) .
P2 C41 1.829(3) .
P2 C35 1.829(3) .
P2 C47 1.830(3) .
P5 O3 1.615(2) .
P5 C10 1.808(3) .
O1 C1 1.216(4) .
O2 C5 1.217(4) .
O3 C9 1.439(4) .
O4 C13 1.363(4) .
O4 C16 1.440(4) .
N1 C5 1.398(4) .
N1 C1 1.402(4) .
N1 C8 1.473(4) .
C1 C2 1.471(4) .
C2 C7 1.379(4) .
C2 C3 1.413(4) .
C3 C3 1.403(6) 2_665
C3 C4 1.420(4) .
C4 C6 1.378(4) .
C4 C5 1.471(4) .
C6 C7 1.398(5) 2_665
C6 H6 0.9500 .
C7 C6 1.398(5) 2_665
C7 H7 0.9500 .
C8 C9 1.504(4) .
C8 H8A 0.9900 .
C8 H8B 0.9900 .
C9 H9A 0.9900 .
C9 H9B 0.9900 .
C10 C11 1.386(4) .
C10 C15 1.402(4) .
C11 C12 1.388(5) .
C11 H11 0.9500 .
C12 C13 1.384(5) .
C12 H12 0.9500 .
C13 C14 1.391(5) .
C14 C15 1.386(5) .
C14 H14 0.9500 .
C15 H15 0.9500 .
C16 H16A 0.9800 .
C16 H16B 0.9800 .
C16 H16C 0.9800 .
C17 C18 1.387(4) .
C17 C22 1.396(4) .
C17 H17 0.9500 .
C18 C19 1.387(5) .
C18 H18 0.9500 .
C19 C20 1.377(5) .
C19 H19 0.9500 .
C20 C21 1.399(5) .
C20 H20 0.9500 .
C21 C22 1.398(4) .
C21 H21 0.9500 .
C23 C24 1.388(4) .
C23 C28 1.395(4) .
C24 C25 1.389(5) .
C24 H24 0.9500 .
C25 C26 1.383(5) .
C25 H25 0.9500 .
C26 C27 1.390(5) .
C26 H26 0.9500 .
C27 C28 1.397(4) .
C27 H27 0.9500 .
C28 H28 0.9500 .
C29 C34 1.391(4) .
C29 C30 1.396(4) .
C30 C31 1.383(4) .
C30 H30 0.9500 .
C31 C32 1.390(5) .
C31 H31 0.9500 .
C32 C33 1.369(5) .
C32 H32 0.9500 .
C33 C34 1.379(4) .
C33 H33 0.9500 .
C34 H34 0.9500 .
C35 C40 1.390(4) .
C35 C36 1.395(4) .
C36 C37 1.387(4) .
C36 H36 0.9500 .
C37 C38 1.386(5) .
C37 H37 0.9500 .
C38 C39 1.365(5) .
C38 H38 0.9500 .
C39 C40 1.397(5) .
C39 H39 0.9500 .
C40 H40 0.9500 .
C41 C46 1.391(4) .
C41 C42 1.400(4) .
C42 C43 1.386(4) .
C42 H42 0.9500 .
C43 C44 1.381(5) .
C43 H43 0.9500 .
C44 C45 1.390(5) .
C44 H44 0.9500 .
C45 C46 1.388(4) .
C45 H45 0.9500 .
C46 H46 0.9500 .
C47 C52 1.379(4) .
C47 C48 1.394(4) .
C48 C49 1.381(4) .
C48 H48 0.9500 .
C49 C50 1.382(5) .
C49 H49 0.9500 .
C50 C51 1.366(5) .
C50 H50 0.9500 .
C51 C52 1.390(5) .
C51 H51 0.9500 .
C52 H52 0.9500 .
C53 H53A 0.9900 .
C53 H53B 0.9900 .

loop_
_geom_torsion_atom_site_label_1
_geom_torsion_atom_site_label_2
_geom_torsion_atom_site_label_3
_geom_torsion_atom_site_label_4
_geom_torsion
_geom_torsion_site_symmetry_1
_geom_torsion_site_symmetry_4
P1 Cu1 S1 P5 108.11(4) . .
P2 Cu1 S1 P5 -102.54(4) . .
S2 Cu1 S1 P5 7.94(3) . .
P1 Cu1 S2 P5 -122.28(4) . .
P2 Cu1 S2 P5 104.41(4) . .
S1 Cu1 S2 P5 -8.08(3) . .
P2 Cu1 P1 C29 56.00(11) . .
S1 Cu1 P1 C29 -158.62(10) . .
S2 Cu1 P1 C29 -68.69(10) . .
P5 Cu1 P1 C29 -109.81(10) . .
P2 Cu1 P1 C22 176.64(11) . .
S1 Cu1 P1 C22 -37.98(11) . .
S2 Cu1 P1 C22 51.95(11) . .
P5 Cu1 P1 C22 10.84(12) . .
P2 Cu1 P1 C23 -61.96(12) . .
S1 Cu1 P1 C23 83.42(12) . .
S2 Cu1 P1 C23 173.35(11) . .
P5 Cu1 P1 C23 132.23(11) . .
P1 Cu1 P2 C41 -130.97(11) . .
S1 Cu1 P2 C41 83.07(11) . .
S2 Cu1 P2 C41 -10.53(11) . .
P5 Cu1 P2 C41 35.49(11) . .
P1 Cu1 P2 C35 -10.86(11) . .
S1 Cu1 P2 C35 -156.82(11) . .
S2 Cu1 P2 C35 109.57(11) . .
P5 Cu1 P2 C35 155.59(10) . .
P1 Cu1 P2 C47 108.09(11) . .
S1 Cu1 P2 C47 -37.87(12) . .
S2 Cu1 P2 C47 -131.48(11) . .
P5 Cu1 P2 C47 -85.46(11) . .
Cu1 S2 P5 O3 -109.83(10) . .
Cu1 S2 P5 C10 134.42(11) . .
Cu1 S2 P5 S1 10.61(4) . .
Cu1 S1 P5 O3 111.85(9) . .
Cu1 S1 P5 C10 -137.60(11) . .
Cu1 S1 P5 S2 -11.19(5) . .
P1 Cu1 P5 O3 172.85(9) . .
P2 Cu1 P5 O3 5.76(10) . .
S1 Cu1 P5 O3 -91.80(10) . .
S2 Cu1 P5 O3 99.97(10) . .
P1 Cu1 P5 C10 -18.33(16) . .
P2 Cu1 P5 C10 174.58(16) . .
S1 Cu1 P5 C10 77.03(16) . .
S2 Cu1 P5 C10 -91.21(16) . .
P1 Cu1 P5 S2 72.88(4) . .
P2 Cu1 P5 S2 -94.21(4) . .
S1 Cu1 P5 S2 168.23(5) . .
P1 Cu1 P5 S1 -95.35(4) . .
P2 Cu1 P5 S1 97.56(4) . .
S2 Cu1 P5 S1 -168.23(5) . .
C10 P5 O3 C9 111.5(2) . .
S2 P5 O3 C9 -9.8(3) . .
S1 P5 O3 C9 -134.9(2) . .
Cu1 P5 O3 C9 -76.0(2) . .
C5 N1 C1 O1 178.9(3) . .
C8 N1 C1 O1 0.5(4) . .
C5 N1 C1 C2 -1.3(4) . .
C8 N1 C1 C2 -179.8(2) . .
O1 C1 C2 C7 -1.8(5) . .
N1 C1 C2 C7 178.5(3) . .
O1 C1 C2 C3 177.7(3) . .
N1 C1 C2 C3 -2.0(4) . .
C7 C2 C3 C3 1.5(5) . 2_665
C1 C2 C3 C3 -178.1(3) . 2_665
C7 C2 C3 C4 -178.6(3) . .
C1 C2 C3 C4 1.9(4) . .
C3 C3 C4 C6 1.1(5) 2_665 .
C2 C3 C4 C6 -178.9(3) . .
C3 C3 C4 C5 -178.7(3) 2_665 .
C2 C3 C4 C5 1.4(4) . .
C1 N1 C5 O2 -177.3(3) . .
C8 N1 C5 O2 1.1(4) . .
C1 N1 C5 C4 4.4(4) . .
C8 N1 C5 C4 -177.1(2) . .
C6 C4 C5 O2 -2.3(4) . .
C3 C4 C5 O2 177.4(3) . .
C6 C4 C5 N1 175.9(3) . .
C3 C4 C5 N1 -4.4(4) . .
C3 C4 C6 C7 -0.8(4) . 2_665
C5 C4 C6 C7 179.0(3) . 2_665
C3 C2 C7 C6 -1.8(5) . 2_665
C1 C2 C7 C6 177.8(3) . 2_665
C5 N1 C8 C9 -102.5(3) . .
C1 N1 C8 C9 76.1(3) . .
P5 O3 C9 C8 -135.9(2) . .
N1 C8 C9 O3 57.7(3) . .
O3 P5 C10 C11 78.5(3) . .
S2 P5 C10 C11 -161.3(2) . .
S1 P5 C10 C11 -33.9(3) . .
Cu1 P5 C10 C11 -91.2(3) . .
O3 P5 C10 C15 -100.1(3) . .
S2 P5 C10 C15 20.1(3) . .
S1 P5 C10 C15 147.5(2) . .
Cu1 P5 C10 C15 90.1(3) . .
C15 C10 C11 C12 1.4(5) . .
P5 C10 C11 C12 -177.3(3) . .
C10 C11 C12 C13 0.1(5) . .
C16 O4 C13 C12 -1.3(5) . .
C16 O4 C13 C14 179.1(3) . .
C11 C12 C13 O4 178.5(3) . .
C11 C12 C13 C14 -2.0(5) . .
O4 C13 C14 C15 -178.1(3) . .
C12 C13 C14 C15 2.4(5) . .
C13 C14 C15 C10 -0.9(5) . .
C11 C10 C15 C14 -1.0(5) . .
P5 C10 C15 C14 177.7(2) . .
C22 C17 C18 C19 -1.2(5) . .
C17 C18 C19 C20 0.1(5) . .
C18 C19 C20 C21 0.6(5) . .
C19 C20 C21 C22 -0.2(5) . .
C18 C17 C22 C21 1.5(4) . .
C18 C17 C22 P1 -177.9(2) . .
C20 C21 C22 C17 -0.8(4) . .
C20 C21 C22 P1 178.6(2) . .
C29 P1 C22 C17 98.8(2) . .
C23 P1 C22 C17 -153.1(2) . .
Cu1 P1 C22 C17 -25.6(3) . .
C29 P1 C22 C21 -80.5(3) . .
C23 P1 C22 C21 27.5(3) . .
Cu1 P1 C22 C21 155.1(2) . .
C29 P1 C23 C24 175.9(2) . .
C22 P1 C23 C24 68.5(3) . .
Cu1 P1 C23 C24 -62.3(3) . .
C29 P1 C23 C28 -5.6(3) . .
C22 P1 C23 C28 -113.1(3) . .
Cu1 P1 C23 C28 116.2(2) . .
C28 C23 C24 C25 1.4(5) . .
P1 C23 C24 C25 179.9(3) . .
C23 C24 C25 C26 -0.9(6) . .
C24 C25 C26 C27 -0.7(6) . .
C25 C26 C27 C28 1.7(5) . .
C24 C23 C28 C27 -0.4(5) . .
P1 C23 C28 C27 -178.9(2) . .
C26 C27 C28 C23 -1.1(5) . .
C22 P1 C29 C34 -141.6(2) . .
C23 P1 C29 C34 112.2(3) . .
Cu1 P1 C29 C34 -11.9(3) . .
C22 P1 C29 C30 40.9(3) . .
C23 P1 C29 C30 -65.3(3) . .
Cu1 P1 C29 C30 170.6(2) . .
C34 C29 C30 C31 -3.1(5) . .
P1 C29 C30 C31 174.4(2) . .
C29 C30 C31 C32 0.2(5) . .
C30 C31 C32 C33 2.4(5) . .
C31 C32 C33 C34 -1.9(5) . .
C32 C33 C34 C29 -1.2(5) . .
C30 C29 C34 C33 3.7(5) . .
P1 C29 C34 C33 -173.9(2) . .
C41 P2 C35 C40 -0.9(3) . .
C47 P2 C35 C40 105.9(3) . .
Cu1 P2 C35 C40 -125.1(2) . .
C41 P2 C35 C36 175.6(2) . .
C47 P2 C35 C36 -77.6(2) . .
Cu1 P2 C35 C36 51.4(2) . .
C40 C35 C36 C37 -1.4(4) . .
P2 C35 C36 C37 -178.1(2) . .
C35 C36 C37 C38 1.4(5) . .
C36 C37 C38 C39 -0.9(5) . .
C37 C38 C39 C40 0.3(5) . .
C36 C35 C40 C39 0.8(5) . .
P2 C35 C40 C39 177.2(2) . .
C38 C39 C40 C35 -0.3(5) . .
C35 P2 C41 C46 114.7(3) . .
C47 P2 C41 C46 9.2(3) . .
Cu1 P2 C41 C46 -120.8(2) . .
C35 P2 C41 C42 -70.4(3) . .
C47 P2 C41 C42 -175.9(2) . .
Cu1 P2 C41 C42 54.1(3) . .
C46 C41 C42 C43 -1.5(5) . .
P2 C41 C42 C43 -176.7(2) . .
C41 C42 C43 C44 1.3(5) . .
C42 C43 C44 C45 -0.5(5) . .
C43 C44 C45 C46 0.0(5) . .
C44 C45 C46 C41 -0.2(5) . .
C42 C41 C46 C45 1.0(5) . .
P2 C41 C46 C45 175.9(2) . .
C41 P2 C47 C52 -109.7(3) . .
C35 P2 C47 C52 141.4(3) . .
Cu1 P2 C47 C52 16.2(3) . .
C41 P2 C47 C48 68.5(3) . .
C35 P2 C47 C48 -40.5(3) . .
Cu1 P2 C47 C48 -165.6(2) . .
C52 C47 C48 C49 0.3(5) . .
P2 C47 C48 C49 -177.9(2) . .
C47 C48 C49 C50 -1.2(5) . .
C48 C49 C50 C51 1.3(5) . .
C49 C50 C51 C52 -0.4(6) . .
C48 C47 C52 C51 0.5(5) . .
P2 C47 C52 C51 178.7(3) . .
C50 C51 C52 C47 -0.5(6) . .
